data_2017179
loop_
_publ_author_name
'Hamchaoui, Farida'
'Alonzo, V\'eronique'
'Roisnel, Thierry'
'Rebbah, Houria'
'Le Fur, Eric'

_publ_section_title
;
 Dipotassium trimanganese(II) tetrakis(hydrogenphosphite),
 K~2~[Mn~3~(HPO~3~)~4~]
;
_journal_coeditor_code FN3017
_journal_issue 7
_journal_name_full 'Acta Crystallographica Section C'
_journal_page_first i33
_journal_page_last i35
_journal_paper_doi 10.1107/S010827010901957X
_journal_volume 65
_journal_year 2009
_chemical_formula_iupac 'K2 [Mn3 (H P O3)4]'
_chemical_formula_moiety 'H4 Mn3 O12 P4, 2(K)'
_chemical_formula_sum 'H4 K2 Mn3 O12 P4'
_chemical_formula_weight 562.93
_chemical_name_systematic
;
Dipotassium trimanganese(II) tetrakis(hydrogen phosphite)
;
_space_group_crystal_system trigonal
_space_group_IT_number 166
_space_group_name_H-M_alt 'R -3 m'
_symmetry_space_group_name_Hall '-R 3 2"'
_symmetry_space_group_name_H-M 'R -3 m :H'
_audit_creation_method 'WinGX routine CIF_UPDATE'
_cell_angle_alpha 90
_cell_angle_beta 90
_cell_angle_gamma 120
_cell_formula_units_Z 3
_cell_length_a 5.44890(10)
_cell_length_b 5.44890(10)
_cell_length_c 35.4321(9)
_cell_measurement_reflns_used 7370
_cell_measurement_temperature 293(2)
_cell_measurement_theta_max 42.106
_cell_measurement_theta_min 2.91
_cell_volume 911.06(3)
_computing_cell_refinement 'DIRAX/LSQ (Duisenberg, 1992)'
_computing_data_collection 'COLLECT (Nonius, 1998)'
_computing_data_reduction 'EVALCCD (Duisenberg, 1998)'
_computing_molecular_graphics 'DIAMOND (Brandenburg, 2005)'
_computing_publication_material 'WinGX (Farrugia, 1999)'
_computing_structure_refinement 'SHELXL97 (Sheldrick, 2008)'
_computing_structure_solution 'SIR97 (Altomare <i>et al.</i>,  1999)'
_diffrn_measured_fraction_theta_full 0.998
_diffrn_measured_fraction_theta_max 0.998
_diffrn_measurement_device '95mm CCD camera on \k-goniostat'
_diffrn_measurement_device_type 'Nonius KappaCCD'
_diffrn_measurement_method 'CCD rotation images, thick slices'
_diffrn_radiation_type MoK\a
_diffrn_radiation_wavelength 0.71073
_diffrn_reflns_av_R_equivalents 0.0236
_diffrn_reflns_limit_h_max 10
_diffrn_reflns_limit_h_min -5
_diffrn_reflns_limit_k_max 8
_diffrn_reflns_limit_k_min -10
_diffrn_reflns_limit_l_max 63
_diffrn_reflns_limit_l_min -66
_diffrn_reflns_number 5846
_diffrn_reflns_theta_full 41.99
_diffrn_reflns_theta_max 41.99
_diffrn_reflns_theta_min 4.36
_exptl_absorpt_coefficient_mu 4.344
_exptl_absorpt_correction_T_max 0.647
_exptl_absorpt_correction_T_min 0.544
_exptl_absorpt_correction_type multi-scan
_exptl_absorpt_process_details '(SADABS; Sheldrick, 2002)'
_exptl_crystal_colour 'light pink'
_exptl_crystal_density_diffrn 3.078
_exptl_crystal_density_method 'not measured'
_exptl_crystal_description prism
_exptl_crystal_F_000 819
_exptl_crystal_size_max 0.14
_exptl_crystal_size_mid 0.11
_exptl_crystal_size_min 0.10
_refine_diff_density_max 1.755
_refine_diff_density_min -1.056
_refine_ls_extinction_coef 0.0016(4)
_refine_ls_extinction_expression Fc^*^=kFc[1+0.001xFc^2^\l^3^/sin(2\q)]^-1/4^
_refine_ls_extinction_method 'SHELXL97 (Sheldrick, 2008)'
_refine_ls_goodness_of_fit_ref 1.172
_refine_ls_hydrogen_treatment refxyz
_refine_ls_matrix_type full
_refine_ls_number_parameters 30
_refine_ls_number_reflns 864
_refine_ls_number_restraints 0
_refine_ls_restrained_S_all 1.172
_refine_ls_R_factor_gt 0.0232
_refine_ls_shift/su_max 0
_refine_ls_structure_factor_coef Fsqd
_refine_ls_weighting_details 'calc w = 1/[\s^2^(Fo^2^)+(0.0304P)^2^+1.4276P] where P=(Fo^2^+2Fc^2^)/3'
_refine_ls_weighting_scheme calc
_refine_ls_wR_factor_ref 0.0625
_reflns_number_gt 761
_reflns_number_total 864
_reflns_threshold_expression I>2\s(I)
_cod_data_source_file fn3017.cif
_cod_data_source_block I
_cod_original_cell_volume 911.05(3)
_cod_database_code 2017179
_cod_database_fobs_code 2017179

loop_
_space_group_symop_operation_xyz
'x, y, z'
'-y, x-y, z'
'-x+y, -x, z'
'x-y, -y, -z'
'-x, -x+y, -z'
'y, x, -z'
'x+2/3, y+1/3, z+1/3'
'-y+2/3, x-y+1/3, z+1/3'
'-x+y+2/3, -x+1/3, z+1/3'
'x-y+2/3, -y+1/3, -z+1/3'
'-x+2/3, -x+y+1/3, -z+1/3'
'y+2/3, x+1/3, -z+1/3'
'x+1/3, y+2/3, z+2/3'
'-y+1/3, x-y+2/3, z+2/3'
'-x+y+1/3, -x+2/3, z+2/3'
'x-y+1/3, -y+2/3, -z+2/3'
'-x+1/3, -x+y+2/3, -z+2/3'
'y+1/3, x+2/3, -z+2/3'
'-x, -y, -z'
'y, -x+y, -z'
'x-y, x, -z'
'-x+y, y, z'
'x, x-y, z'
'-y, -x, z'
'-x+2/3, -y+1/3, -z+1/3'
'y+2/3, -x+y+1/3, -z+1/3'
'x-y+2/3, x+1/3, -z+1/3'
'-x+y+2/3, y+1/3, z+1/3'
'x+2/3, x-y+1/3, z+1/3'
'-y+2/3, -x+1/3, z+1/3'
'-x+1/3, -y+2/3, -z+2/3'
'y+1/3, -x+y+2/3, -z+2/3'
'x-y+1/3, x+2/3, -z+2/3'
'-x+y+1/3, y+2/3, z+2/3'
'x+1/3, x-y+2/3, z+2/3'
'-y+1/3, -x+2/3, z+2/3'

loop_
_atom_site_type_symbol
_atom_site_label
_atom_site_fract_x
_atom_site_fract_y
_atom_site_fract_z
_atom_site_U_iso_or_equiv
_atom_site_adp_type
_atom_site_calc_flag
_atom_site_refinement_flags
_atom_site_occupancy
_atom_site_disorder_assembly
_atom_site_disorder_group
Mn Mn1 0 0 0 0.01057(9) Uani d S 1 . .
Mn Mn2 0 0 0.084653(10) 0.01053(8) Uani d S 1 . .
P P1 0.3333 0.6667 0.107906(17) 0.00954(10) Uani d S 1 . .
P P2 0.6667 0.3333 0.029499(16) 0.00867(10) Uani d S 1 . .
O O1 0.3539(2) 0.17694(10) 0.04098(3) 0.01311(16) Uani d S 1 . .
O O2 0.17917(11) 0.3583(2) 0.12068(3) 0.01484(17) Uani d S 1 . .
K K1 0.6667 0.3333 0.147069(17) 0.01778(11) Uani d S 1 . .
H H1 0.3333 0.6667 0.0679(15) 0.021 Uiso d S 1 . .
H H2 0.6667 0.3333 -0.0077(13) 0.021 Uiso d S 1 . .

loop_
_atom_site_aniso_label
_atom_site_aniso_U_11
_atom_site_aniso_U_22
_atom_site_aniso_U_33
_atom_site_aniso_U_12
_atom_site_aniso_U_13
_atom_site_aniso_U_23
Mn1 0.01039(12) 0.01039(12) 0.01092(18) 0.00520(6) 0 0
Mn2 0.01011(10) 0.01011(10) 0.01137(14) 0.00506(5) 0 0
P1 0.00850(13) 0.00850(13) 0.0116(2) 0.00425(7) 0 0
P2 0.00742(13) 0.00742(13) 0.0112(2) 0.00371(7) 0 0
O1 0.0072(3) 0.0132(3) 0.0169(4) 0.00362(17) 0.0008(3) 0.00039(14)
O2 0.0163(3) 0.0082(3) 0.0173(4) 0.00411(17) -0.00008(15) -0.0002(3)
K1 0.01614(14) 0.01614(14) 0.0211(2) 0.00807(7) 0 0

loop_
_atom_type_symbol
_atom_type_description
_atom_type_scat_dispersion_real
_atom_type_scat_dispersion_imag
_atom_type_scat_source
O O 0.0106 0.006 'International Tables Vol C Tables 4.2.6.8 and 6.1.1.4'
P P 0.1023 0.0942 'International Tables Vol C Tables 4.2.6.8 and 6.1.1.4'
K K 0.2009 0.2494 'International Tables Vol C Tables 4.2.6.8 and 6.1.1.4'
Mn Mn 0.3368 0.7283 'International Tables Vol C Tables 4.2.6.8 and 6.1.1.4'
H H 0 0 'International Tables Vol C Tables 4.2.6.8 and 6.1.1.4'

loop_
_geom_angle_atom_site_label_1
_geom_angle_atom_site_label_2
_geom_angle_atom_site_label_3
_geom_angle_site_symmetry_1
_geom_angle_site_symmetry_3
_geom_angle
_geom_angle_publ_flag
O1 Mn1 O1 . 2 81.62(4) ?
O1 Mn1 O1 . 3 81.62(4) ?
O1 Mn1 O1 2 3 81.62(4) ?
O1 Mn1 O1 . 19 180.00(5) y
O1 Mn1 O1 2 19 98.38(4) ?
O1 Mn1 O1 3 19 98.38(4) ?
O1 Mn1 O1 . 20 98.38(4) y
O1 Mn1 O1 2 20 180.00(4) ?
O1 Mn1 O1 3 20 98.38(4) ?
O1 Mn1 O1 19 20 81.62(4) y
O1 Mn1 O1 . 21 98.38(4) ?
O1 Mn1 O1 2 21 98.38(4) ?
O1 Mn1 O1 3 21 180.00(4) ?
O1 Mn1 O1 19 21 81.62(4) ?
O1 Mn1 O1 20 21 81.62(4) ?
O1 Mn1 Mn2 . 19 131.01(3) ?
O1 Mn1 Mn2 2 19 131.01(3) ?
O1 Mn1 Mn2 3 19 131.01(3) ?
O1 Mn1 Mn2 19 19 48.99(3) ?
O1 Mn1 Mn2 20 19 48.99(3) ?
O1 Mn1 Mn2 21 19 48.99(3) ?
O1 Mn1 Mn2 . . 48.99(3) ?
O1 Mn1 Mn2 2 . 48.99(3) ?
O1 Mn1 Mn2 3 . 48.99(3) ?
O1 Mn1 Mn2 19 . 131.01(3) ?
O1 Mn1 Mn2 20 . 131.01(3) ?
O1 Mn1 Mn2 21 . 131.01(3) ?
Mn2 Mn1 Mn2 19 . 180 y
O2 Mn2 O2 . 2 87.45(4) y
O2 Mn2 O2 . 3 87.45(4) ?
O2 Mn2 O2 2 3 87.45(4) ?
O2 Mn2 O1 . 3 174.23(4) y
O2 Mn2 O1 2 3 96.71(3) ?
O2 Mn2 O1 3 3 96.71(3) ?
O2 Mn2 O1 . . 96.71(3) ?
O2 Mn2 O1 2 . 174.23(4) ?
O2 Mn2 O1 3 . 96.71(3) ?
O1 Mn2 O1 3 . 78.87(4) ?
O2 Mn2 O1 . 2 96.71(3) y
O2 Mn2 O1 2 2 96.71(3) ?
O2 Mn2 O1 3 2 174.23(4) ?
O1 Mn2 O1 3 2 78.87(4) ?
O1 Mn2 O1 . 2 78.87(4) y
O2 Mn2 Mn1 . . 127.05(3) ?
O2 Mn2 Mn1 2 . 127.05(3) ?
O2 Mn2 Mn1 3 . 127.05(3) ?
O1 Mn2 Mn1 3 . 47.18(3) ?
O1 Mn2 Mn1 . . 47.18(3) ?
O1 Mn2 Mn1 2 . 47.18(3) ?
O2 Mn2 K1 . 25 52.95(3) ?
O2 Mn2 K1 2 25 52.95(3) ?
O2 Mn2 K1 3 25 52.95(3) ?
O1 Mn2 K1 3 25 132.82(3) ?
O1 Mn2 K1 . 25 132.82(3) ?
O1 Mn2 K1 2 25 132.82(3) ?
Mn1 Mn2 K1 . 25 180 ?
O2 Mn2 K1 . 1_455 47.704(10) ?
O2 Mn2 K1 2 1_455 47.704(10) ?
O2 Mn2 K1 3 1_455 107.85(3) ?
O1 Mn2 K1 3 1_455 133.703(6) ?
O1 Mn2 K1 . 1_455 133.703(6) ?
O1 Mn2 K1 2 1_455 77.93(3) ?
Mn1 Mn2 K1 . 1_455 125.107(8) ?
K1 Mn2 K1 25 1_455 54.893(8) ?
O2 Mn2 K1 . . 47.704(10) ?
O2 Mn2 K1 2 . 107.85(3) ?
O2 Mn2 K1 3 . 47.705(10) ?
O1 Mn2 K1 3 . 133.703(6) ?
O1 Mn2 K1 . . 77.93(3) ?
O1 Mn2 K1 2 . 133.703(6) ?
Mn1 Mn2 K1 . . 125.107(8) ?
K1 Mn2 K1 25 . 54.894(8) ?
K1 Mn2 K1 1_455 . 90.223(12) ?
O2 Mn2 K1 . 1_445 107.85(3) ?
O2 Mn2 K1 2 1_445 47.705(10) ?
O2 Mn2 K1 3 1_445 47.705(10) ?
O1 Mn2 K1 3 1_445 77.93(3) ?
O1 Mn2 K1 . 1_445 133.703(6) ?
O1 Mn2 K1 2 1_445 133.703(6) ?
Mn1 Mn2 K1 . 1_445 125.107(8) ?
K1 Mn2 K1 25 1_445 54.894(8) ?
K1 Mn2 K1 1_455 1_445 90.223(12) ?
K1 Mn2 K1 . 1_445 90.223(12) ?
O2 P1 O2 3_565 2_665 111.57(4) ?
O2 P1 O2 3_565 . 111.57(4) y
O2 P1 O2 2_665 . 111.57(4) ?
O2 P1 K1 3_565 1_565 56.173(14) ?
O2 P1 K1 2_665 1_565 56.173(14) ?
O2 P1 K1 . 1_565 138.92(5) ?
O2 P1 K1 3_565 1_455 56.173(15) ?
O2 P1 K1 2_665 1_455 138.92(5) ?
O2 P1 K1 . 1_455 56.173(15) ?
K1 P1 K1 1_565 1_455 104.814(15) ?
O2 P1 K1 3_565 . 138.92(5) ?
O2 P1 K1 2_665 . 56.173(14) ?
O2 P1 K1 . . 56.17(3) ?
K1 P1 K1 1_565 . 104.814(15) ?
K1 P1 K1 1_455 . 104.814(15) ?
O2 P1 H1 3_565 . 107.28(5) ?
O2 P1 H1 2_665 . 107.28(5) ?
O2 P1 H1 . . 107.28(5) y
K1 P1 H1 1_565 . 113.802(13) ?
K1 P1 H1 1_455 . 113.802(13) ?
K1 P1 H1 . . 113.802(13) ?
O1 P2 O1 2_655 3_665 113.21(4) ?
O1 P2 O1 2_655 . 113.21(4) ?
O1 P2 O1 3_665 . 113.21(4) y
O1 P2 H2 2_655 . 105.41(4) ?
O1 P2 H2 3_665 . 105.41(4) ?
O1 P2 H2 . . 105.41(4) y
P2 O1 Mn1 . . 123.59(6) ?
P2 O1 Mn2 . . 152.59(7) ?
Mn1 O1 Mn2 . . 83.83(3) ?
P1 O2 Mn2 . . 125.68(7) ?
P1 O2 K1 . 25 143.31(6) ?
Mn2 O2 K1 . 25 91.01(4) ?
P1 O2 K1 . 1_455 97.78(2) ?
Mn2 O2 K1 . 1_455 99.37(2) ?
K1 O2 K1 25 1_455 73.36(2) ?
P1 O2 K1 . . 97.78(2) ?
Mn2 O2 K1 . . 99.37(2) ?
K1 O2 K1 25 . 73.36(2) ?
K1 O2 K1 1_455 . 141.83(5) ?
O2 K1 O2 26 25 61.26(4) ?
O2 K1 O2 26 27 61.26(4) ?
O2 K1 O2 25 27 61.26(4) ?
O2 K1 O2 26 2_655 106.64(2) ?
O2 K1 O2 25 2_655 76.63(4) ?
O2 K1 O2 27 2_655 137.036(17) ?
O2 K1 O2 26 3 137.036(17) ?
O2 K1 O2 25 3 76.63(4) ?
O2 K1 O2 27 3 106.64(2) ?
O2 K1 O2 2_655 3 51.84(4) ?
O2 K1 O2 26 1_655 76.63(4) ?
O2 K1 O2 25 1_655 106.64(2) ?
O2 K1 O2 27 1_655 137.036(17) ?
O2 K1 O2 2_655 1_655 61.06(4) ?
O2 K1 O2 3 1_655 110.01(2) ?
O2 K1 O2 26 3_665 76.63(4) ?
O2 K1 O2 25 3_665 137.036(17) ?
O2 K1 O2 27 3_665 106.64(2) ?
O2 K1 O2 2_655 3_665 110.01(2) ?
O2 K1 O2 3 3_665 141.83(5) ?
O2 K1 O2 1_655 3_665 51.84(4) ?
O2 K1 O2 26 . 137.035(17) ?
O2 K1 O2 25 . 106.64(2) ?
O2 K1 O2 27 . 76.63(4) ?
O2 K1 O2 2_655 . 110.01(2) ?
O2 K1 O2 3 . 61.06(4) ?
O2 K1 O2 1_655 . 141.83(5) ?
O2 K1 O2 3_665 . 110.01(2) ?
O2 K1 O2 26 2_665 106.64(2) ?
O2 K1 O2 25 2_665 137.035(17) ?
O2 K1 O2 27 2_665 76.63(4) ?
O2 K1 O2 2_655 2_665 141.83(5) ?
O2 K1 O2 3 2_665 110.01(2) ?
O2 K1 O2 1_655 2_665 110.01(2) ?
O2 K1 O2 3_665 2_665 61.06(4) ?
O2 K1 O2 . 2_665 51.84(4) ?
O2 K1 P1 26 1_545 126.548(12) ?
O2 K1 P1 25 1_545 77.76(2) ?
O2 K1 P1 27 1_545 126.548(12) ?
O2 K1 P1 2_655 1_545 26.05(2) ?
O2 K1 P1 3 1_545 26.05(2) ?
O2 K1 P1 1_655 1_545 84.64(2) ?
O2 K1 P1 3_665 1_545 126.81(3) ?
O2 K1 P1 . 1_545 84.64(2) ?
O2 K1 P1 2_665 1_545 126.81(3) ?
O2 K1 P1 26 1_655 77.76(2) ?
O2 K1 P1 25 1_655 126.548(12) ?
O2 K1 P1 27 1_655 126.548(12) ?
O2 K1 P1 2_655 1_655 84.64(2) ?
O2 K1 P1 3 1_655 126.81(3) ?
O2 K1 P1 1_655 1_655 26.05(2) ?
O2 K1 P1 3_665 1_655 26.05(2) ?
O2 K1 P1 . 1_655 126.81(3) ?
O2 K1 P1 2_665 1_655 84.64(2) ?
P1 K1 P1 1_545 1_655 104.814(15) ?
O2 K1 P1 26 . 126.547(12) ?
O2 K1 P1 25 . 126.547(12) ?
O2 K1 P1 27 . 77.76(2) ?
O2 K1 P1 2_655 . 126.81(3) ?
O2 K1 P1 3 . 84.64(2) ?
O2 K1 P1 1_655 . 126.81(3) ?
O2 K1 P1 3_665 . 84.64(2) ?
O2 K1 P1 . . 26.05(2) ?
O2 K1 P1 2_665 . 26.05(2) ?
P1 K1 P1 1_545 . 104.814(15) ?
P1 K1 P1 1_655 . 104.814(15) ?

loop_
_geom_bond_atom_site_label_1
_geom_bond_atom_site_label_2
_geom_bond_site_symmetry_2
_geom_bond_distance
_geom_bond_publ_flag
Mn1 O1 . 2.2129(10) y
Mn1 O1 2 2.2129(10) ?
Mn1 O1 3 2.2129(10) ?
Mn1 O1 19 2.2129(10) ?
Mn1 O1 20 2.2129(10) ?
Mn1 O1 21 2.2129(10) ?
Mn1 Mn2 19 2.9994(4) ?
Mn1 Mn2 . 2.9994(4) y
Mn2 O2 . 2.1186(11) y
Mn2 O2 2 2.1186(11) ?
Mn2 O2 3 2.1186(11) ?
Mn2 O1 3 2.2766(10) ?
Mn2 O1 . 2.2766(10) y
Mn2 O1 2 2.2766(10) ?
Mn2 K1 25 3.6004(7) ?
Mn2 K1 1_455 3.8455(4) ?
Mn2 K1 . 3.8455(4) ?
Mn2 K1 1_445 3.8455(4) ?
P1 O2 3_565 1.5237(10) ?
P1 O2 2_665 1.5237(11) ?
P1 O2 . 1.5237(10) y
P1 K1 1_565 3.4384(4) ?
P1 K1 1_455 3.4384(4) ?
P1 K1 . 3.4384(4) ?
P1 H1 . 1.42(5) y
P2 O1 2_655 1.5311(10) ?
P2 O1 3_665 1.5311(10) ?
P2 O1 . 1.5311(10) y
P2 H2 . 1.32(5) y
O2 K1 25 2.8740(12) ?
O2 K1 1_455 2.8829(9) ?
O2 K1 . 2.8829(9) y
K1 O2 26 2.8740(12) y
K1 O2 25 2.8740(12) ?
K1 O2 27 2.8741(12) ?
K1 O2 2_655 2.8829(11) ?
K1 O2 3 2.8829(9) ?
K1 O2 1_655 2.8829(9) ?
K1 O2 3_665 2.8829(9) ?
K1 O2 2_665 2.8829(11) ?
K1 P1 1_545 3.4384(4) ?
K1 P1 1_655 3.4384(4) ?
